data_4066655
loop_
_publ_author_name
'Batinas, Aurora A.'
'Dam, Jeroen'
'Meetsma, Auke'
'Hessen, Bart'
'Bouwkamp, Marco W.'

_publ_section_related_literature
;
;
_publ_section_title
;
 Thermolysis of Half-Sandwich Vanadium(V) Imido Complexes to Generate
 Vanadium(III) Imido Species via a Vanadium(IV) Intermediate
;
_journal_issue 23
_journal_name_full Organometallics
_journal_page_first 6230
_journal_paper_doi 10.1021/om100561y
_journal_volume 29
_journal_year 2010
_chemical_compound_source 'see text'
_chemical_formula_moiety 'C18 H28 N P2 V'
_chemical_formula_sum 'C18 H28 N P2 V'
_chemical_formula_weight 371.32
_chemical_name_systematic ?
_space_group_IT_number 14
_symmetry_cell_setting monoclinic
_symmetry_Int_Tables_number 14
_symmetry_space_group_name_Hall '-P 2ybc'
_symmetry_space_group_name_H-M 'P 1 21/c 1'
_atom_sites_solution_hydrogens geom
_atom_sites_solution_primary heavy
_atom_sites_solution_secondary direct
_audit_creation_date '2010-06-04  15:46:12'
_audit_creation_method
;
 PLATON <TABLE ACC> option    (version :: 310310)
 SHELXL97-2 & Manual Editing 
;
_audit_update_record
;
 ?
;
_cell_angle_alpha 90
_cell_angle_beta 95.317(2)
_cell_angle_gamma 90
_cell_formula_units_Z 4
_cell_length_a 10.404(1)
_cell_length_b 10.939(1)
_cell_length_c 17.404(2)
_cell_measurement_reflns_used 6591
_cell_measurement_temperature 100(1)
_cell_measurement_theta_max 29.25
_cell_measurement_theta_min 2.71
_cell_volume 1972.2(3)
_computing_cell_refinement 'SAINT-Plus (Bruker, 2007)'
_computing_data_collection 'SMART (Bruker, 2007)'
_computing_data_reduction 'SAINT-Plus (Bruker, 2007)'
_computing_molecular_graphics
;
 PLATON (Spek, 2003)
 PLUTO (Meetsma, 2010) 
;
_computing_publication_material 'PLATON (Spek, 2003)'
_computing_structure_refinement 'SHELXL-97 (Sheldrick, 2008)'
_computing_structure_solution
;
 DIRDIF-08 (Beurskens et al., 2008)
;
_diffrn_ambient_temperature 100(1)
_diffrn_detector_area_resol_mean 66.06
_diffrn_measured_fraction_theta_full 0.993
_diffrn_measured_fraction_theta_max 0.984
_diffrn_measurement_device_type
;
  Bruker Smart Apex; CCD area detector 
;
_diffrn_measurement_method '\\f and \\w scans'
_diffrn_radiation_detector
;
  CCD area-detector
;
_diffrn_radiation_monochromator 'parallel mounted graphite'
_diffrn_radiation_source 'fine focus sealed Siemens Mo tube '
_diffrn_radiation_type MoK\a
_diffrn_radiation_wavelength 0.71073
_diffrn_reflns_av_R_equivalents 0.0503
_diffrn_reflns_av_sigmaI/netI 0.0527
_diffrn_reflns_limit_h_max 13
_diffrn_reflns_limit_h_min -13
_diffrn_reflns_limit_k_max 14
_diffrn_reflns_limit_k_min -14
_diffrn_reflns_limit_l_max 23
_diffrn_reflns_limit_l_min -22
_diffrn_reflns_number 17426
_diffrn_reflns_reduction_process
;
 Intensity data were corrected for Lorentz and polarization
  effects, decay and absorption and reduced to F~o~^2^
  using SAINT-Plus & SADABS (Bruker, 2007).
;
_diffrn_reflns_theta_full 25.00
_diffrn_reflns_theta_max 28.28
_diffrn_reflns_theta_min 2.71
_diffrn_standards_decay_% 0
_diffrn_standards_number 0
_exptl_absorpt_coefficient_mu 0.662
_exptl_absorpt_correction_T_max 0.9189
_exptl_absorpt_correction_T_min 0.7005
_exptl_absorpt_correction_type multi-scan
_exptl_absorpt_process_details '(SADABS, (Bruker, 2007))'
_exptl_crystal_colour brown
_exptl_crystal_density_diffrn 1.250
_exptl_crystal_density_method 'not measured'
_exptl_crystal_description block
_exptl_crystal_F_000 784
_exptl_crystal_size_max 0.49
_exptl_crystal_size_mid 0.33
_exptl_crystal_size_min 0.13
_refine_diff_density_max 0.491
_refine_diff_density_min -0.458
_refine_diff_density_rms 0.073
_refine_ls_extinction_method none
_refine_ls_goodness_of_fit_ref 1.054
_refine_ls_hydrogen_treatment constr
_refine_ls_matrix_type full
_refine_ls_number_parameters 233
_refine_ls_number_reflns 4821
_refine_ls_number_restraints 0
_refine_ls_restrained_S_all 1.054
_refine_ls_R_factor_all 0.0656
_refine_ls_R_factor_gt 0.0489
_refine_ls_shift/su_max 0.000
_refine_ls_shift/su_mean 0.000
_refine_ls_structure_factor_coef Fsqd
_refine_ls_weighting_details 'calc w=1/[\s^2^(Fo^2^)+(0.0460P)^2^+1.4740P] where P=(Fo^2^+2Fc^2^)/3'
_refine_ls_weighting_scheme calc
_refine_ls_wR_factor_gt 0.1086
_refine_ls_wR_factor_ref 0.1150
_reflns_number_gt 3837
_reflns_number_total 4821
_reflns_threshold_expression I>2\s(I)
_cod_data_source_file om100561y_si_001.cif
_cod_data_source_block global
_cod_original_sg_symbol_H-M 'P 21/c'
_cod_database_code 4066655

loop_
_symmetry_equiv_pos_site_id
_symmetry_equiv_pos_as_xyz
1 x,y,z
2 -x,1/2+y,1/2-z
3 -x,-y,-z
4 x,1/2-y,1/2+z

loop_
_atom_site_aniso_label
_atom_site_aniso_U_11
_atom_site_aniso_U_22
_atom_site_aniso_U_33
_atom_site_aniso_U_23
_atom_site_aniso_U_13
_atom_site_aniso_U_12
V 0.0170(2) 0.0153(2) 0.0185(2) 0.0035(1) -0.0038(1) -0.0026(1)
P1 0.0270(3) 0.0181(3) 0.0198(3) 0.0040(2) 0.0037(3) 0.0002(2)
P2 0.0247(3) 0.0314(3) 0.0223(3) -0.0055(3) 0.0061(3) -0.0094(3)
N 0.0202(9) 0.0161(8) 0.0189(10) 0.0022(7) -0.0047(8) -0.0018(7)
C1 0.051(2) 0.076(3) 0.0353(18) -0.0064(17) 0.0085(15) -0.048(2)
C2 0.0227(12) 0.0317(14) 0.057(2) -0.0021(13) -0.0150(13) -0.0015(11)
C3 0.0473(17) 0.0460(17) 0.0333(17) -0.0065(13) -0.0100(14) -0.0195(14)
C4 0.0324(16) 0.0420(18) 0.094(3) -0.036(2) -0.0141(19) -0.0031(14)
C5A 0.042(6) 0.014(3) 0.044(6) 0.004(3) -0.024(4) -0.010(3)
C6 0.0330(14) 0.0494(18) 0.049(2) 0.0311(15) 0.0018(13) 0.0052(13)
C7 0.0292(13) 0.0343(13) 0.0258(14) 0.0088(11) 0.0061(11) 0.0024(11)
C8 0.100(3) 0.0250(14) 0.0403(18) -0.0071(12) 0.0312(19) -0.0277(16)
C9A 0.027(3) 0.023(2) 0.028(3) -0.0032(18) 0.000(2) -0.006(2)
C10A 0.048(5) 0.033(3) 0.018(3) -0.003(2) 0.007(3) 0.004(3)
C11 0.0432(18) 0.0466(19) 0.092(3) -0.0337(19) -0.0244(18) 0.0217(15)
C12 0.0195(10) 0.0142(9) 0.0182(12) -0.0023(8) -0.0011(9) 0.0008(8)
C13 0.0279(12) 0.0264(12) 0.0297(14) 0.0112(10) -0.0055(11) -0.0079(10)
C14 0.0238(12) 0.0247(12) 0.0377(16) 0.0049(11) -0.0051(11) -0.0076(9)
C15 0.0226(11) 0.0253(11) 0.0202(12) -0.0068(9) -0.0049(10) 0.0044(9)
C16 0.0274(12) 0.0391(14) 0.0148(12) 0.0064(10) 0.0003(10) 0.0085(11)
C17 0.0215(11) 0.0298(12) 0.0195(12) 0.0046(10) 0.0036(9) 0.0017(9)
C18 0.0265(13) 0.0389(15) 0.0302(15) -0.0037(12) -0.0111(11) 0.0034(11)
C10B 0.035(5) 0.061(7) 0.043(6) -0.023(5) -0.015(4) 0.015(5)
C9B 0.049(5) 0.017(3) 0.054(5) -0.008(3) 0.032(4) -0.013(3)
C5B 0.039(7) 0.015(6) 0.063(10) 0.020(5) -0.030(6) -0.014(5)

loop_
_atom_site_label
_atom_site_type_symbol
_atom_site_thermal_displace_type
_atom_site_fract_x
_atom_site_fract_y
_atom_site_fract_z
_atom_site_occupancy
_atom_site_U_iso_or_equiv
V V Uani 0.22347(3) 0.25684(3) 0.19099(2) 1.0 0.0173(1)
P1 P Uani 0.16270(6) 0.09864(5) 0.27242(4) 1.0 0.0215(2)
P2 P Uani 0.25154(6) 0.08939(6) 0.10922(4) 1.0 0.0259(2)
N N Uani 0.07117(18) 0.27471(16) 0.14493(11) 1.0 0.0188(5)
C1 C Uani 0.4181(3) 0.3336(4) 0.17191(19) 1.0 0.0538(13)
C2 C Uani 0.4361(3) 0.2649(3) 0.24014(19) 1.0 0.0383(9)
C3 C Uani 0.3657(3) 0.3178(3) 0.29427(18) 1.0 0.0431(10)
C4 C Uani 0.3036(3) 0.4185(3) 0.2635(3) 1.0 0.0574(13)
C5A C Uani 0.3205(12) 0.4395(11) 0.1981(7) 0.565(9) 0.035(3)
C6 C Uani 0.2786(3) 0.0412(3) 0.35046(19) 1.0 0.0439(10)
C7 C Uani 0.0191(2) 0.1164(2) 0.32483(15) 1.0 0.0296(8)
C8 C Uani 0.1253(4) -0.0414(3) 0.21481(18) 1.0 0.0536(13)
C9A C Uani 0.1296(5) -0.0218(4) 0.1314(3) 0.565(9) 0.0262(16)
C10A C Uani 0.2027(8) 0.1161(7) 0.0036(4) 0.565(9) 0.033(2)
C11 C Uani 0.4063(3) 0.0203(3) 0.0982(2) 1.0 0.0625(13)
C12 C Uani -0.0452(2) 0.27905(19) 0.10009(13) 1.0 0.0175(6)
C13 C Uani -0.1553(2) 0.2169(2) 0.12002(15) 1.0 0.0285(7)
C14 C Uani -0.2725(2) 0.2261(2) 0.07463(16) 1.0 0.0292(8)
C15 C Uani -0.2861(2) 0.2978(2) 0.00844(14) 1.0 0.0231(7)
C16 C Uani -0.1761(2) 0.3565(2) -0.01236(14) 1.0 0.0272(7)
C17 C Uani -0.0581(2) 0.3474(2) 0.03153(14) 1.0 0.0235(7)
C18 C Uani -0.4156(2) 0.3155(3) -0.03755(16) 1.0 0.0327(8)
C10B C Uani 0.1660(10) 0.0735(11) 0.0179(7) 0.435(9) 0.048(3)
C9B C Uani 0.2073(8) -0.0646(6) 0.1579(5) 0.435(9) 0.038(3)
C5B C Uani 0.3520(15) 0.4204(12) 0.1736(11) 0.435(9) 0.041(5)
H2 H Uiso 0.48826 0.19382 0.24763 1.0 0.0460
H101' H Uiso 0.26559 0.17017 -0.01766 0.565(9) 0.0489
H6 H Uiso 0.29045 0.10258 0.39150 1.0 0.0661
H101" H Uiso 0.11712 0.15433 -0.00252 0.565(9) 0.0489
H3 H Uiso 0.36106 0.28855 0.34533 1.0 0.0517
H7 H Uiso -0.00313 0.03744 0.34675 1.0 0.0443
H7' H Uiso -0.05319 0.14510 0.28930 1.0 0.0443
H7" H Uiso 0.03673 0.17601 0.36649 1.0 0.0443
H11 H Uiso 0.39408 -0.05276 0.06571 1.0 0.0937
H11' H Uiso 0.44774 -0.00272 0.14897 1.0 0.0937
H6' H Uiso 0.36155 0.02483 0.33004 1.0 0.0661
H6" H Uiso 0.24537 -0.03451 0.37138 1.0 0.0661
H1 H Uiso 0.45285 0.32186 0.12388 1.0 0.0646
H16 H Uiso -0.18180 0.40442 -0.05807 1.0 0.0327
H17 H Uiso 0.01518 0.38798 0.01489 1.0 0.0282
H18 H Uiso -0.47907 0.26002 -0.01806 1.0 0.0491
H18' H Uiso -0.40741 0.29757 -0.09205 1.0 0.0491
H18" H Uiso -0.44412 0.40018 -0.03230 1.0 0.0491
H41 H Uiso 0.25067 0.46846 0.29220 1.0 0.0687
H51 H Uiso 0.28442 0.50479 0.16731 0.565(9) 0.0423
H81 H Uiso 0.18793 -0.10599 0.23220 1.0 0.0644
H81' H Uiso 0.03811 -0.07057 0.22442 1.0 0.0644
H91 H Uiso 0.04388 0.00667 0.109 0.565(9) 0.0313
H91' H Uiso 0.14778 -0.10076 0.10676 0.565(9) 0.0313
H101 H Uiso 0.19985 0.03785 -0.02383 0.565(9) 0.0489
H11" H Uiso 0.46116 0.07884 0.07380 1.0 0.0937
H13 H Uiso -0.14993 0.16776 0.16520 1.0 0.0342
H14 H Uiso -0.34512 0.18217 0.08933 1.0 0.0351
H102' H Uiso 0.07321 0.07991 0.02293 0.435(9) 0.0709
H102" H Uiso 0.185 -0.00646 -0.00375 0.435(9) 0.0709
H52 H Uiso 0.33080 0.47823 0.13367 0.435(9) 0.0494
H92 H Uiso 0.16448 -0.12022 0.11858 0.435(9) 0.0462
H92' H Uiso 0.28689 -0.105 0.18099 0.435(9) 0.0462
H102 H Uiso 0.19212 0.13822 -0.01633 0.435(9) 0.0709

loop_
_atom_type_symbol
_atom_type_description
_atom_type_scat_dispersion_real
_atom_type_scat_dispersion_imag
_atom_type_scat_source
V V 0.3005 0.5294 'International Tables Vol C Tables 4.2.6.8 and 6.1.1.4'
P P 0.1023 0.0942 'International Tables Vol C Tables 4.2.6.8 and 6.1.1.4'
N N 0.0061 0.0033 'International Tables Vol C Tables 4.2.6.8 and 6.1.1.4'
H H 0.0000 0.0000 'International Tables Vol C Tables 4.2.6.8 and 6.1.1.4'
C C 0.0033 0.0016 'International Tables Vol C Tables 4.2.6.8 and 6.1.1.4'

loop_
_geom_angle_atom_site_label_1
_geom_angle_atom_site_label_2
_geom_angle_atom_site_label_3
_geom_angle
_geom_angle_publ_flag
P1 V P2 81.24(2) yes
P1 V N 94.40(6) yes
P1 V C1 131.19(10) yes
P1 V C2 96.13(8) yes
P1 V C3 86.13(8) yes
P1 V C4 109.89(12) yes
P1 V C5A 140.0(3) yes
P1 V C5B 148.4(5) yes
P2 V N 88.12(6) yes
P2 V C1 92.15(10) yes
P2 V C2 94.92(8) yes
P2 V C3 125.91(8) yes
P2 V C4 151.25(9) yes
P2 V C5A 130.4(3) yes
P2 V C5B 115.2(4) yes
N V C1 133.90(11) yes
N V C2 169.37(10) yes
N V C3 145.43(10) yes
N V C4 116.29(10) yes
N V C5A 108.4(3) yes
N V C5B 112.1(4) yes
C1 V C2 35.95(12) yes
C1 V C3 59.16(11) yes
C1 V C4 60.28(14) yes
C1 V C5A 42.7(3) yes
C1 V C5B 30.1(4) yes
C2 V C3 34.62(11) yes
C2 V C4 58.36(11) yes
C2 V C5A 62.1(3) yes
C2 V C5B 57.4(4) yes
C3 V C4 34.40(13) yes
C3 V C5A 56.5(3) yes
C3 V C5B 62.3(5) yes
C4 V C5A 30.5(3) yes
C4 V C5B 43.5(5) yes
V P1 C6 119.98(10) yes
V P1 C7 119.84(8) yes
V P1 C8 109.63(11) yes
C6 P1 C7 100.23(13) yes
C6 P1 C8 101.97(15) yes
C7 P1 C8 102.54(15) yes
V P2 C9A 105.26(16) yes
V P2 C10A 115.6(2) yes
V P2 C11 123.50(11) yes
V P2 C9B 111.1(2) yes
V P2 C10B 122.9(4) yes
C9A P2 C10A 100.4(3) yes
C9A P2 C11 112.83(19) yes
C10A P2 C11 97.1(3) yes
C9B P2 C11 86.2(3) yes
C10B P2 C11 104.2(4) yes
C9B P2 C10B 100.8(5) yes
V N C12 172.11(17) yes
V C1 C2 74.1(2) yes
V C1 C5A 68.4(4) yes
V C1 C5B 76.1(7) yes
C2 C1 C5A 100.5(5) no
C2 C1 C5B 116.4(10) no
V C2 C1 69.95(18) yes
V C2 C3 73.47(19) yes
C1 C2 C3 108.5(3) no
V C3 C2 71.92(19) yes
V C3 C4 71.5(2) yes
C2 C3 C4 109.6(3) no
V C4 C3 74.1(2) yes
V C4 C5A 72.5(6) yes
V C4 C5B 67.8(5) yes
C3 C4 C5A 115.2(7) no
C3 C4 C5B 101.7(5) no
V C5A C1 68.9(4) yes
V C5A C4 77.0(6) yes
C1 C5A C4 106.3(8) no
C1 C5B C4 103.8(11) no
V C5B C4 68.7(5) yes
V C5B C1 73.7(7) yes
P1 C8 C9A 112.9(3) yes
P1 C8 C9B 115.2(4) yes
P2 C9A C8 113.0(3) yes
P2 C9B C8 109.6(4) yes
N C12 C17 120.60(19) yes
C13 C12 C17 116.9(2) no
N C12 C13 122.5(2) yes
C12 C13 C14 121.1(2) no
C13 C14 C15 121.8(2) no
C14 C15 C16 117.0(2) no
C16 C15 C18 121.2(2) no
C14 C15 C18 121.8(2) no
C15 C16 C17 122.1(2) no
C12 C17 C16 121.1(2) no
V C1 H1 120 no
C2 C1 H1 130 no
C5A C1 H1 130 no
C5B C1 H1 114 no
V C2 H2 123 no
C1 C2 H2 126 no
C3 C2 H2 126 no
V C3 H3 123 no
C2 C3 H3 125 no
C4 C3 H3 125 no
V C4 H41 122 no
C3 C4 H41 122 no
C5A C4 H41 122 no
C5B C4 H41 136 no
V C5A H51 119 no
C1 C5A H51 127 no
C4 C5A H51 127 no
C4 C5B H52 128 no
V C5B H52 121 no
C1 C5B H52 128 no
P1 C6 H6 109 no
P1 C6 H6' 109 no
P1 C6 H6" 109 no
H6 C6 H6' 110 no
H6' C6 H6" 109 no
H6 C6 H6" 109 no
P1 C7 H7" 109 no
P1 C7 H7' 109 no
H7' C7 H7" 110 no
H7 C7 H7' 109 no
H7 C7 H7" 109 no
P1 C7 H7 109 no
C9A C8 H81' 109 no
H81 C8 H81' 108 no
C9B C8 H81 70 no
C9B C8 H81' 134 no
P1 C8 H81 109 no
P1 C8 H81' 109 no
C9A C8 H81 109 no
C8 C9A H91' 109 no
H91 C9A H91' 108 no
C8 C9A H91 109 no
P2 C9A H91 109 no
P2 C9A H91' 109 no
P2 C9B H92' 110 no
C8 C9B H81 42 no
C8 C9B H92 110 no
C8 C9B H92' 110 no
P2 C9B H81 137 no
P2 C9B H92 110 no
H81 C9B H92' 71 no
H92 C9B H92' 108 no
H81 C9B H92 110 no
P2 C10A H101' 109 no
P2 C10A H101" 109 no
H101" C10A H101 109 no
P2 C10A H101 109 no
H101' C10A H101" 109 no
H101' C10A H101 110 no
P2 C10B H102" 109 no
P2 C10B H102 109 no
H102' C10B H102" 109 no
P2 C10B H102' 109 no
H102' C10B H102 109 no
H102" C10B H102 110 no
P2 C11 H11 109 no
H11 C11 H11' 109 no
P2 C11 H11' 110 no
P2 C11 H11" 109 no
H11' C11 H11" 109 no
H11 C11 H11" 109 no
C12 C13 H13 119 no
C14 C13 H13 119 no
C15 C14 H14 119 no
C13 C14 H14 119 no
C15 C16 H16 119 no
C17 C16 H16 119 no
C12 C17 H17 119 no
C16 C17 H17 119 no
C15 C18 H18" 110 no
H18 C18 H18" 109 no
H18' C18 H18" 110 no
H18 C18 H18' 109 no
C15 C18 H18 109 no
C15 C18 H18' 109 no

loop_
_geom_bond_atom_site_label_1
_geom_bond_atom_site_label_2
_geom_bond_distance
_geom_bond_publ_flag
V P1 2.3599(7) yes
V P2 2.3543(8) yes
V N 1.7193(19) yes
V C1 2.245(3) yes
V C2 2.298(3) yes
V C3 2.318(3) yes
V C4 2.285(4) yes
V C5A 2.237(12) yes
V C5B 2.271(14) yes
P1 C6 1.841(3) yes
P1 C7 1.832(2) yes
P1 C8 1.852(3) yes
P2 C9A 1.825(5) yes
P2 C10A 1.884(7) yes
P2 C11 1.805(3) yes
P2 C9B 1.960(7) yes
P2 C10B 1.757(12) yes
N C12 1.379(3) yes
C1 C2 1.403(5) no
C1 C5A 1.633(13) no
C1 C5B 1.174(15) no
C2 C3 1.374(5) no
C3 C4 1.361(5) no
C4 C5A 1.190(13) no
C4 C5B 1.688(19) no
C8 C9A 1.472(6) no
C8 C9B 1.389(9) no
C12 C13 1.403(3) no
C12 C17 1.404(3) no
C13 C14 1.394(3) no
C14 C15 1.390(4) no
C15 C16 1.389(3) no
C15 C18 1.514(3) no
C16 C17 1.388(3) no
C1 H1 0.95 no
C2 H2 0.95 no
C3 H3 0.95 no
C4 H41 0.95 no
C5A H51 0.95 no
C5B H52 0.95 no
C6 H6 0.98 no
C6 H6" 0.98 no
C6 H6' 0.98 no
C7 H7 0.98 no
C7 H7' 0.98 no
C7 H7" 0.98 no
C8 H81 0.99 no
C8 H81' 0.99 no
C9A H91' 0.99 no
C9A H91 0.99 no
C9B H92' 0.99 no
C9B H92 0.99 no
C9B H81 1.40 no
C10A H101 0.98 no
C10A H101' 0.98 no
C10A H101" 0.98 no
C10B H102 0.98 no
C10B H102" 0.98 no
C10B H102' 0.98 no
C11 H11" 0.98 no
C11 H11 0.98 no
C11 H11' 0.98 no
C13 H13 0.95 no
C14 H14 0.95 no
C16 H16 0.95 no
C17 H17 0.95 no
C18 H18 0.98 no
C18 H18' 0.98 no
C18 H18" 0.98 no

loop_
_geom_contact_atom_site_label_1
_geom_contact_atom_site_label_2
_geom_contact_distance
_geom_contact_site_symmetry_2
_geom_contact_publ_flag
P1 P2 3.0690(10) . no
P1 N 3.025(2) . no
P1 C2 3.466(3) . no
P1 C3 3.194(3) . no
P1 C9A 2.779(5) . no
P1 C9B 2.747(8) . no
P2 N 2.869(2) . no
P2 P1 3.0690(10) . no
P2 C8 2.756(4) . no
P2 C1 3.314(4) . no
P2 C2 3.428(3) . no
P1 H3 3.11 . no
N P1 3.025(2) . no
N P2 2.869(2) . no
N C4 3.414(4) . no
N C5A 3.223(13) . no
N C9A 3.312(5) . no
N C10A 3.400(8) . no
N C5B 3.325(15) . no
N C10B 3.333(12) . no
C1 P2 3.314(4) . no
C1 C3 2.253(5) . no
C1 C4 2.275(6) . no
C2 C6 3.598(5) . no
C2 P2 3.428(3) . no
C2 C4 2.234(5) . no
C2 P1 3.466(3) . no
C2 C5B 2.194(16) . no
C2 C5A 2.338(13) . no
C3 P1 3.194(3) . no
C3 C6 3.331(5) . no
C3 C1 2.253(5) . no
C3 C5A 2.156(13) . no
C3 C5B 2.374(18) . no
C4 C1 2.275(6) . no
C4 N 3.414(4) . no
C4 C2 2.234(5) . no
C5A C2 2.338(13) . no
C5A C3 2.156(13) . no
C5A N 3.223(13) . no
C5B C3 2.374(18) . no
C5B N 3.325(15) . no
C5B C2 2.194(16) . no
C10B C12 3.537(12) . no
C12 C10B 3.537(12) . no
C1 H51 2.33 . no
C1 H52 1.91 . no
C1 H2 2.10 . no
C2 H1 2.14 . no
C2 H3 2.07 . no
C3 H11' 2.87 2_655 no
C3 H41 2.04 . no
C3 H51 3.07 . no
C3 H6 3.04 . no
C3 H2 2.08 . no
C4 H11' 3.00 2_655 no
C4 H51 1.92 . no
C4 H52 2.39 . no
C4 H3 2.06 . no
C5A H41 1.88 . no
C5A H3 3.04 . no
C5A H1 2.36 . no
C5B H41 2.46 . no
C5B H2 3.08 . no
C5B H1 1.78 . no
C6 H3 2.84 . no
C7 H16 3.06 4_555 no
C10B H102' 3.03 3_555 no
C12 H7 3.00 2_555 no
C12 H101" 2.91 . no
C12 H6" 2.99 2_555 no
C12 H102' 2.89 . no
C13 H102" 3.06 3_555 no
C13 H6" 2.88 2_555 no
C14 H6" 2.79 2_555 no
C14 H102" 2.89 3_555 no
C15 H6" 2.78 2_555 no
C16 H6" 2.88 2_555 no
C17 H101" 2.89 . no
C17 H6" 2.99 2_555 no
C17 H7 2.99 2_555 no
C17 H17 3.05 3_565 no
C18 H11 2.93 3_555 no
C18 H52 2.99 3_565 no
H101" C12 2.91 . no
H101" C17 2.89 . no
H3 H6 2.33 . no
H3 C6 2.84 . no
H102' H102' 2.41 3_555 no
H102' C10B 3.03 3_555 no
H102' C12 2.89 . no
H102" H11 2.44 . no
H102" C14 2.89 3_555 no
H102" H92 2.49 . no
H102" C13 3.06 3_555 no
H6 C3 3.04 . no
H6 H3 2.33 . no
H6" H81 2.56 . no
H6" C12 2.99 2_545 no
H6" C13 2.88 2_545 no
H6" C14 2.79 2_545 no
H6" C17 2.99 2_545 no
H6" C15 2.78 2_545 no
H6" C16 2.88 2_545 no
H7 C17 2.99 2_545 no
H7 H81' 2.51 . no
H7 C12 3.00 2_545 no
H7' H13 2.31 . no
H11 C18 2.93 3_555 no
H11 H102" 2.44 . no
H11 H92' 2.45 . no
H11 H18 2.60 3_555 no
H11' C4 3.00 2_645 no
H11' H92' 2.13 . no
H11' C3 2.87 2_645 no
H11" H14 2.30 1_655 no
H13 H7' 2.31 . no
H13 H41 2.56 2_545 no
H14 H11" 2.30 1_455 no
H14 H18 2.38 . no
H16 H51 2.32 3_565 no
H16 H52 2.32 3_565 no
H16 C7 3.06 4_554 no
H17 C17 3.05 3_565 no
H17 H17 2.52 3_565 no
H18 H14 2.38 . no
H18 H11 2.60 3_555 no
H18" H52 2.58 3_565 no
H41 H13 2.56 2_555 no
H51 H16 2.32 3_565 no
H52 H16 2.32 3_565 no
H52 H18" 2.58 3_565 no
H52 C18 2.99 3_565 no
H81 H6" 2.56 . no
H81' H7 2.51 . no
H92 H102" 2.49 . no
H92' H11 2.45 . no
H92' H11' 2.13 . no

loop_
_geom_torsion_atom_site_label_1
_geom_torsion_atom_site_label_2
_geom_torsion_atom_site_label_3
_geom_torsion_atom_site_label_4
_geom_torsion
_geom_torsion_publ_flag
P2 V P1 C6 99.89(12) no
P2 V P1 C7 -135.55(10) no
P2 V P1 C8 -17.49(14) no
N V P1 C6 -172.69(14) no
N V P1 C7 -48.14(11) no
N V P1 C8 69.92(15) no
C1 V P1 C6 14.74(18) no
C1 V P1 C7 139.30(16) no
C1 V P1 C8 -102.64(19) no
C2 V P1 C6 5.84(15) no
C2 V P1 C7 130.39(12) no
C2 V P1 C8 -111.55(16) no
C3 V P1 C6 -27.36(14) no
C3 V P1 C7 97.20(12) no
C3 V P1 C8 -144.74(16) no
C4 V P1 C6 -52.68(15) no
C4 V P1 C7 71.87(13) no
C4 V P1 C8 -170.07(16) no
C5A V P1 C6 -46.9(5) no
C5A V P1 C7 77.7(5) no
C5A V P1 C8 -164.3(5) no
P1 V P2 C9A 32.28(17) no
P1 V P2 C10A 142.0(3) no
P1 V P2 C11 -99.23(14) no
N V P2 C9A -62.46(18) no
N V P2 C10A 47.3(3) no
N V P2 C11 166.03(15) no
C1 V P2 C9A 163.67(19) no
C1 V P2 C10A -86.6(3) no
C1 V P2 C11 32.16(16) no
C2 V P2 C9A 127.75(19) no
C2 V P2 C10A -122.5(3) no
C2 V P2 C11 -3.76(16) no
C3 V P2 C9A 110.99(19) no
C3 V P2 C10A -139.3(3) no
C3 V P2 C11 -20.52(17) no
C4 V P2 C9A 148.1(3) no
C4 V P2 C10A -102.2(4) no
C4 V P2 C11 16.5(3) no
C5A V P2 C9A -175.2(4) no
C5A V P2 C10A -65.5(5) no
C5A V P2 C11 53.3(4) no
P1 V C1 C2 -15.2(3) no
P1 V C1 C5A -123.6(5) no
P2 V C1 C2 -95.4(2) no
P2 V C1 C5A 156.2(5) no
N V C1 C2 175.12(17) no
N V C1 C5A 66.7(5) no
C2 V C1 C5A -108.4(5) no
C3 V C1 C2 35.97(19) no
C3 V C1 C5A -72.4(5) no
C4 V C1 C2 76.0(2) no
C4 V C1 C5A -32.4(5) no
C5A V C1 C2 108.4(5) no
P1 V C2 C1 168.6(2) no
P1 V C2 C3 -74.04(19) no
P2 V C2 C1 86.9(2) no
P2 V C2 C3 -155.73(18) no
C1 V C2 C3 117.4(3) no
C3 V C2 C1 -117.4(3) no
C4 V C2 C1 -81.8(3) no
C4 V C2 C3 35.6(2) no
C5A V C2 C1 -46.8(4) no
C5A V C2 C3 70.6(4) no
P1 V C3 C2 106.64(19) no
P1 V C3 C4 -134.6(2) no
P2 V C3 C2 30.4(2) no
P2 V C3 C4 149.1(2) no
N V C3 C2 -161.21(19) no
N V C3 C4 -42.5(3) no
C1 V C3 C2 -37.4(2) no
C1 V C3 C4 81.4(2) no
C2 V C3 C4 118.8(3) no
C4 V C3 C2 -118.8(3) no
C5A V C3 C2 -88.3(4) no
C5A V C3 C4 30.5(4) no
P1 V C4 C3 49.1(2) no
P1 V C4 C5A 172.7(6) no
P2 V C4 C3 -59.8(4) no
P2 V C4 C5A 63.8(7) no
N V C4 C3 154.71(18) no
N V C4 C5A -81.7(6) no
C1 V C4 C3 -77.8(2) no
C1 V C4 C5A 45.8(6) no
C2 V C4 C3 -35.81(19) no
C2 V C4 C5A 87.8(6) no
C3 V C4 C5A 123.6(7) no
C5A V C4 C3 -123.6(7) no
P1 V C5A C1 102.7(5) no
P1 V C5A C4 -10.8(9) no
P2 V C5A C1 -32.0(6) no
P2 V C5A C4 -145.5(4) no
N V C5A C1 -135.8(3) no
N V C5A C4 110.8(5) no
C1 V C5A C4 -113.5(8) no
C2 V C5A C1 39.1(3) no
C2 V C5A C4 -74.4(5) no
C3 V C5A C1 79.1(4) no
C3 V C5A C4 -34.4(4) no
C4 V C5A C1 113.5(8) no
V P1 C8 C9A -5.2(4) no
C6 P1 C8 C9A -133.4(3) no
C7 P1 C8 C9A 123.2(3) no
V P2 C9A C8 -47.3(3) no
C10A P2 C9A C8 -167.6(4) no
C11 P2 C9A C8 90.1(3) no
V C1 C2 C3 -63.8(2) no
C5A C1 C2 V 63.7(5) no
C5A C1 C2 C3 -0.1(5) no
V C1 C5A C4 68.6(7) no
C2 C1 C5A V -68.1(3) no
C2 C1 C5A C4 0.5(9) no
V C2 C3 C4 -61.9(2) no
C1 C2 C3 V 61.6(2) no
C1 C2 C3 C4 -0.4(4) no
V C3 C4 C5A -61.4(7) no
C2 C3 C4 V 62.2(2) no
C2 C3 C4 C5A 0.8(8) no
V C4 C5A C1 -63.1(6) no
C3 C4 C5A V 62.3(5) no
C3 C4 C5A C1 -0.8(10) no
P1 C8 C9A P2 33.8(4) no
N C12 C13 C14 178.1(2) no
C17 C12 C13 C14 -1.8(3) no
N C12 C17 C16 -177.3(2) no
C13 C12 C17 C16 2.6(3) no
C12 C13 C14 C15 -0.7(4) no
C13 C14 C15 C16 2.4(3) no
C13 C14 C15 C18 -175.3(2) no
C14 C15 C16 C17 -1.7(3) no
C18 C15 C16 C17 176.1(2) no
C15 C16 C17 C12 -0.9(3) no
